data_7233731
loop_
_publ_author_name
'Manhas, Sanjay'
'Lin, Yu Chen'
'Wang, Grace'
'Kyne, Luke T.'
'Taylor, Mark S.'

_publ_section_title
;
 Boronic acid-promoted site-selective Fischer esterifications of sugar
 alcohols
;
_journal_issue 19
_journal_name_full 'Green Chemistry'
_journal_page_first 5363
_journal_paper_doi 10.1039/C9GC00901A
_journal_volume 21
_journal_year 2019
_chemical_absolute_configuration ad
_chemical_formula_moiety 'C15 H30 O6'
_chemical_formula_sum 'C15 H30 O6'
_chemical_formula_weight 306.39
_chemical_melting_point 398.0(10)
_chemical_name_common '(S,S,S)-arabitol monocaprate'
_chemical_name_systematic '(2S,3S,4S)-2,3,4,5-tetrahydroxypentyl decanoate'
_space_group_crystal_system triclinic
_space_group_IT_number 1
_space_group_name_Hall 'P 1'
_space_group_name_H-M_alt 'P 1'
_symmetry_space_group_name_Hall 'P 1'
_symmetry_space_group_name_H-M 'P 1'
_atom_sites_solution_hydrogens mixed
_audit_creation_method SHELXL-2014/7
_audit_update_record
;
2019-03-15 deposited with the CCDC.    2019-08-26 downloaded from the CCDC.
;
_cell_angle_alpha 81.706(2)
_cell_angle_beta 89.469(3)
_cell_angle_gamma 86.953(3)
_cell_formula_units_Z 1
_cell_length_a 4.8349(3)
_cell_length_b 5.3640(3)
_cell_length_c 16.1843(10)
_cell_measurement_reflns_used 9265
_cell_measurement_temperature 147(2)
_cell_measurement_theta_max 66.80
_cell_measurement_theta_min 2.76
_cell_volume 414.75(4)
_computing_cell_refinement APEX2
_computing_data_collection 'APEX2 (Bruker, 2014)'
_computing_data_reduction 'SAINT (Bruker, 2014)'
_computing_molecular_graphics 'PLATON (Spek, 2009)'
_computing_publication_material 'SHELXTL (Sheldrick, 2008)'
_computing_structure_refinement 'SHELXL-2014/7 (Sheldrick, 2015b)'
_computing_structure_solution 'SHELXT (Sheldrick, 2015a)'
_diffrn_ambient_temperature 147(2)
_diffrn_measured_fraction_theta_full 0.990
_diffrn_measured_fraction_theta_max 0.990
_diffrn_measurement_device_type 'Bruker Kappa APEX-DUO CCD'
_diffrn_measurement_method '\f and \w scans'
_diffrn_radiation_type CuK\a
_diffrn_radiation_wavelength 1.54178
_diffrn_reflns_av_R_equivalents 0.0495
_diffrn_reflns_av_unetI/netI 0.0448
_diffrn_reflns_Laue_measured_fraction_full 0.990
_diffrn_reflns_Laue_measured_fraction_max 0.990
_diffrn_reflns_limit_h_max 5
_diffrn_reflns_limit_h_min -5
_diffrn_reflns_limit_k_max 6
_diffrn_reflns_limit_k_min -6
_diffrn_reflns_limit_l_max 19
_diffrn_reflns_limit_l_min -19
_diffrn_reflns_number 10352
_diffrn_reflns_point_group_measured_fraction_full 0.949
_diffrn_reflns_point_group_measured_fraction_max 0.949
_diffrn_reflns_theta_full 66.798
_diffrn_reflns_theta_max 66.797
_diffrn_reflns_theta_min 2.759
_diffrn_source 'Bruker ImuS with multi-layer optics'
_exptl_absorpt_coefficient_mu 0.770
_exptl_absorpt_correction_T_max 0.7529
_exptl_absorpt_correction_T_min 0.5307
_exptl_absorpt_correction_type multi-scan
_exptl_absorpt_process_details 'SADABS (Sheldrick, 1996)'
_exptl_crystal_colour colourless
_exptl_crystal_density_diffrn 1.227
_exptl_crystal_description plate
_exptl_crystal_F_000 168
_exptl_crystal_recrystallization_method 'Re-crystallisation from solvent: ethanol'
_exptl_crystal_size_max 0.450
_exptl_crystal_size_mid 0.270
_exptl_crystal_size_min 0.080
_refine_diff_density_max 0.178
_refine_diff_density_min -0.187
_refine_diff_density_rms 0.038
_refine_ls_abs_structure_details
; 
 Flack x determined using 1285 quotients [(I+)-(I-)]/[(I+)+(I-)] 
 (Parsons, Flack and Wagner, Acta Cryst. B69 (2013) 249-259). 
;
_refine_ls_abs_structure_Flack -0.03(11)
_refine_ls_extinction_method none
_refine_ls_goodness_of_fit_ref 1.050
_refine_ls_hydrogen_treatment mixed
_refine_ls_matrix_type full
_refine_ls_number_parameters 207
_refine_ls_number_reflns 2808
_refine_ls_number_restraints 3
_refine_ls_restrained_S_all 1.049
_refine_ls_R_factor_all 0.0331
_refine_ls_R_factor_gt 0.0328
_refine_ls_shift/su_max 0.000
_refine_ls_shift/su_mean 0.000
_refine_ls_structure_factor_coef Fsqd
_refine_ls_weighting_details 'w=1/[\s^2^(Fo^2^)+(0.0502P)^2^+0.0440P] where P=(Fo^2^+2Fc^2^)/3'
_refine_ls_weighting_scheme calc
_refine_ls_wR_factor_gt 0.0849
_refine_ls_wR_factor_ref 0.0851
_reflns_Friedel_coverage 0.917
_reflns_Friedel_fraction_full 0.907
_reflns_Friedel_fraction_max 0.907
_reflns_number_gt 2767
_reflns_number_total 2808
_reflns_threshold_expression 'I > 2\s(I)'
_cod_data_source_file c9gc00901a2.cif
_cod_data_source_block d1696_a
_cod_depositor_comments
;
The following automatic conversions were performed:

'_chemical_melting_point' value '397--399' was changed to '398.0(10)'
- the average value was taken and precision was estimated.

Automatic conversion script
Id: cif_fix_values 4973 2017-02-22 13:04:09Z antanas 

 Adding full bibliography for 7233731.cif.
;
_cod_database_code 7233731
_shelx_shelxl_version_number 2014/7
_shelx_space_group_comment
; 
The symmetry employed for this shelxl refinement is uniquely defined 
by the following loop, which should always be used as a source of 
symmetry information in preference to the above space-group names. 
They are only intended as comments. 
;
_shelx_estimated_absorpt_t_min 0.723
_shelx_estimated_absorpt_t_max 0.941

loop_
_space_group_symop_operation_xyz
'x, y, z'

loop_
_atom_site_label
_atom_site_type_symbol
_atom_site_fract_x
_atom_site_fract_y
_atom_site_fract_z
_atom_site_U_iso_or_equiv
_atom_site_adp_type
_atom_site_occupancy
_atom_site_site_symmetry_order
_atom_site_calc_flag
_atom_site_refinement_flags_posn
_atom_site_refinement_flags_adp
O1 O 0.0763(3) 0.3321(3) 0.91140(10) 0.0219(4) Uani 1 1 d . .
O2 O -0.4481(3) 0.4396(3) 0.82839(10) 0.0226(4) Uani 1 1 d . .
O3 O 0.0106(3) 0.9535(3) 0.81555(10) 0.0217(4) Uani 1 1 d . .
O4 O -0.5109(3) 1.0622(3) 0.73285(10) 0.0205(4) Uani 1 1 d . .
O5 O 0.0219(3) 0.7860(3) 0.60961(9) 0.0234(4) Uani 1 1 d . .
O6 O 0.1781(4) 1.0694(3) 0.50740(11) 0.0312(4) Uani 1 1 d . .
C1 C -0.1216(5) 0.5189(4) 0.93231(14) 0.0224(5) Uani 1 1 d . .
H1A H -0.0233 0.6544 0.9533 0.027 Uiso 1 1 calc R U
H1B H -0.2416 0.4420 0.9779 0.027 Uiso 1 1 calc R U
C2 C -0.3018(4) 0.6339(4) 0.85859(13) 0.0184(4) Uani 1 1 d . .
H2A H -0.4382 0.7615 0.8770 0.022 Uiso 1 1 calc R U
C3 C -0.1338(4) 0.7586(4) 0.78530(13) 0.0179(4) Uani 1 1 d . .
H3A H 0.0036 0.6313 0.7671 0.021 Uiso 1 1 calc R U
C4 C -0.3170(4) 0.8715(4) 0.71111(14) 0.0190(5) Uani 1 1 d . .
H4A H -0.4237 0.7331 0.6937 0.023 Uiso 1 1 calc R U
C5 C -0.1512(5) 0.9864(4) 0.63637(14) 0.0207(4) Uani 1 1 d . .
H5A H -0.2772 1.0632 0.5907 0.025 Uiso 1 1 calc R U
H5B H -0.0360 1.1192 0.6521 0.025 Uiso 1 1 calc R U
C6 C 0.1799(4) 0.8539(4) 0.54158(13) 0.0193(4) Uani 1 1 d . .
C7 C 0.3435(5) 0.6352(4) 0.51493(14) 0.0229(5) Uani 1 1 d . .
H7A H 0.2146 0.5068 0.5036 0.028 Uiso 1 1 calc R U
H7B H 0.4661 0.5579 0.5614 0.028 Uiso 1 1 calc R U
C8 C 0.5193(4) 0.7063(4) 0.43750(14) 0.0211(5) Uani 1 1 d . .
H8A H 0.6711 0.8099 0.4514 0.025 Uiso 1 1 calc R U
H8B H 0.4038 0.8092 0.3937 0.025 Uiso 1 1 calc R U
C9 C 0.6423(5) 0.4720(4) 0.40393(14) 0.0224(5) Uani 1 1 d . .
H9A H 0.7539 0.3682 0.4485 0.027 Uiso 1 1 calc R U
H9B H 0.4893 0.3701 0.3898 0.027 Uiso 1 1 calc R U
C10 C 0.8236(5) 0.5320(4) 0.32721(14) 0.0224(5) Uani 1 1 d . .
H10A H 0.9821 0.6267 0.3417 0.027 Uiso 1 1 calc R U
H10B H 0.7150 0.6414 0.2832 0.027 Uiso 1 1 calc R U
C11 C 0.9330(5) 0.2949(4) 0.29300(15) 0.0228(5) Uani 1 1 d . .
H11A H 1.0388 0.1849 0.3375 0.027 Uiso 1 1 calc R U
H11B H 0.7738 0.2014 0.2782 0.027 Uiso 1 1 calc R U
C12 C 1.1184(5) 0.3479(4) 0.21652(15) 0.0237(5) Uani 1 1 d . .
H12A H 1.2801 0.4376 0.2316 0.028 Uiso 1 1 calc R U
H12B H 1.0142 0.4611 0.1725 0.028 Uiso 1 1 calc R U
C13 C 1.2215(5) 0.1107(4) 0.18142(15) 0.0250(5) Uani 1 1 d . .
H13A H 1.3221 -0.0044 0.2258 0.030 Uiso 1 1 calc R U
H13B H 1.0601 0.0232 0.1649 0.030 Uiso 1 1 calc R U
C14 C 1.4123(5) 0.1658(4) 0.10622(14) 0.0268(5) Uani 1 1 d . .
H14A H 1.3149 0.2878 0.0630 0.032 Uiso 1 1 calc R U
H14B H 1.5782 0.2458 0.1235 0.032 Uiso 1 1 calc R U
C15 C 1.5047(6) -0.0690(5) 0.06831(17) 0.0378(6) Uani 1 1 d . .
H15A H 1.6293 -0.0223 0.0212 0.057 Uiso 1 1 calc R U
H15B H 1.3422 -0.1451 0.0487 0.057 Uiso 1 1 calc R U
H15C H 1.6019 -0.1906 0.1106 0.057 Uiso 1 1 calc R U
H1O H -0.005(7) 0.228(7) 0.888(2) 0.041(9) Uiso 1 1 d . .
H2O H -0.594(9) 0.420(8) 0.859(2) 0.059(11) Uiso 1 1 d . .
H3O H 0.173(8) 0.975(8) 0.783(2) 0.055(10) Uiso 1 1 d . .
H4O H -0.431(8) 1.164(8) 0.757(2) 0.045(10) Uiso 1 1 d . .

loop_
_atom_site_aniso_label
_atom_site_aniso_U_11
_atom_site_aniso_U_22
_atom_site_aniso_U_33
_atom_site_aniso_U_23
_atom_site_aniso_U_13
_atom_site_aniso_U_12
O1 0.0171(8) 0.0231(8) 0.0266(8) -0.0074(6) 0.0009(6) -0.0018(7)
O2 0.0166(8) 0.0221(8) 0.0315(9) -0.0111(6) 0.0060(6) -0.0060(6)
O3 0.0152(8) 0.0244(8) 0.0282(8) -0.0110(6) 0.0040(6) -0.0062(6)
O4 0.0124(7) 0.0222(8) 0.0284(8) -0.0097(6) 0.0025(6) 0.0006(6)
O5 0.0258(8) 0.0192(7) 0.0246(7) -0.0034(6) 0.0101(6) 0.0033(6)
O6 0.0363(10) 0.0176(8) 0.0386(9) -0.0028(7) 0.0172(7) 0.0003(7)
C1 0.0218(12) 0.0252(11) 0.0213(11) -0.0076(9) 0.0043(8) -0.0011(9)
C2 0.0143(10) 0.0188(10) 0.0239(10) -0.0099(8) 0.0056(8) -0.0022(8)
C3 0.0133(10) 0.0180(10) 0.0241(10) -0.0087(8) 0.0025(8) -0.0021(8)
C4 0.0134(10) 0.0198(10) 0.0256(11) -0.0095(8) 0.0028(8) -0.0009(8)
C5 0.0185(10) 0.0197(10) 0.0245(10) -0.0066(8) 0.0036(8) 0.0031(8)
C6 0.0149(10) 0.0224(11) 0.0210(10) -0.0049(8) 0.0013(8) -0.0013(8)
C7 0.0242(11) 0.0185(10) 0.0262(12) -0.0045(9) 0.0043(9) 0.0006(9)
C8 0.0182(11) 0.0214(11) 0.0243(11) -0.0056(9) 0.0032(8) -0.0019(9)
C9 0.0211(11) 0.0195(10) 0.0270(11) -0.0057(8) 0.0034(8) 0.0010(9)
C10 0.0183(11) 0.0242(11) 0.0255(11) -0.0056(9) 0.0028(8) -0.0020(9)
C11 0.0212(11) 0.0213(11) 0.0265(11) -0.0059(9) 0.0032(8) 0.0002(9)
C12 0.0211(11) 0.0238(11) 0.0263(11) -0.0049(9) 0.0030(8) -0.0002(9)
C13 0.0236(11) 0.0249(11) 0.0271(11) -0.0064(9) 0.0036(8) 0.0002(9)
C14 0.0250(12) 0.0286(12) 0.0272(12) -0.0072(9) 0.0042(9) 0.0031(10)
C15 0.0419(14) 0.0363(13) 0.0369(14) -0.0144(11) 0.0107(11) 0.0040(12)

loop_
_atom_type_symbol
_atom_type_description
_atom_type_scat_dispersion_real
_atom_type_scat_dispersion_imag
_atom_type_scat_source
C C 0.0181 0.0091 'International Tables Vol C Tables 4.2.6.8 and 6.1.1.4'
H H 0.0000 0.0000 'International Tables Vol C Tables 4.2.6.8 and 6.1.1.4'
O O 0.0492 0.0322 'International Tables Vol C Tables 4.2.6.8 and 6.1.1.4'

loop_
_geom_angle_atom_site_label_1
_geom_angle_atom_site_label_2
_geom_angle_atom_site_label_3
_geom_angle
C1 O1 H1O 109(2)
C2 O2 H2O 106(3)
C3 O3 H3O 107(2)
C4 O4 H4O 110(3)
C6 O5 C5 115.36(16)
O1 C1 C2 112.71(17)
O1 C1 H1A 109.0
C2 C1 H1A 109.0
O1 C1 H1B 109.0
C2 C1 H1B 109.0
H1A C1 H1B 107.8
O2 C2 C1 109.54(17)
O2 C2 C3 106.67(14)
C1 C2 C3 112.72(16)
O2 C2 H2A 109.3
C1 C2 H2A 109.3
C3 C2 H2A 109.3
O3 C3 C2 106.50(15)
O3 C3 C4 110.00(17)
C2 C3 C4 112.27(15)
O3 C3 H3A 109.3
C2 C3 H3A 109.3
C4 C3 H3A 109.3
O4 C4 C5 107.90(17)
O4 C4 C3 111.70(17)
C5 C4 C3 112.79(17)
O4 C4 H4A 108.1
C5 C4 H4A 108.1
C3 C4 H4A 108.1
O5 C5 C4 107.29(16)
O5 C5 H5A 110.3
C4 C5 H5A 110.3
O5 C5 H5B 110.3
C4 C5 H5B 110.3
H5A C5 H5B 108.5
O6 C6 O5 121.5(2)
O6 C6 C7 125.93(19)
O5 C6 C7 112.51(17)
C6 C7 C8 113.45(17)
C6 C7 H7A 108.9
C8 C7 H7A 108.9
C6 C7 H7B 108.9
C8 C7 H7B 108.9
H7A C7 H7B 107.7
C7 C8 C9 111.37(17)
C7 C8 H8A 109.4
C9 C8 H8A 109.4
C7 C8 H8B 109.4
C9 C8 H8B 109.4
H8A C8 H8B 108.0
C10 C9 C8 113.62(17)
C10 C9 H9A 108.8
C8 C9 H9A 108.8
C10 C9 H9B 108.8
C8 C9 H9B 108.8
H9A C9 H9B 107.7
C9 C10 C11 112.38(17)
C9 C10 H10A 109.1
C11 C10 H10A 109.1
C9 C10 H10B 109.1
C11 C10 H10B 109.1
H10A C10 H10B 107.9
C12 C11 C10 113.82(18)
C12 C11 H11A 108.8
C10 C11 H11A 108.8
C12 C11 H11B 108.8
C10 C11 H11B 108.8
H11A C11 H11B 107.7
C11 C12 C13 113.56(18)
C11 C12 H12A 108.9
C13 C12 H12A 108.9
C11 C12 H12B 108.9
C13 C12 H12B 108.9
H12A C12 H12B 107.7
C14 C13 C12 113.03(19)
C14 C13 H13A 109.0
C12 C13 H13A 109.0
C14 C13 H13B 109.0
C12 C13 H13B 109.0
H13A C13 H13B 107.8
C15 C14 C13 113.2(2)
C15 C14 H14A 108.9
C13 C14 H14A 108.9
C15 C14 H14B 108.9
C13 C14 H14B 108.9
H14A C14 H14B 107.7
C14 C15 H15A 109.5
C14 C15 H15B 109.5
H15A C15 H15B 109.5
C14 C15 H15C 109.5
H15A C15 H15C 109.5
H15B C15 H15C 109.5

loop_
_geom_bond_atom_site_label_1
_geom_bond_atom_site_label_2
_geom_bond_distance
O1 C1 1.423(3)
O1 H1O 0.84(4)
O2 C2 1.434(2)
O2 H2O 0.86(4)
O3 C3 1.432(2)
O3 H3O 0.94(4)
O4 C4 1.430(3)
O4 H4O 0.83(4)
O5 C6 1.352(2)
O5 C5 1.441(3)
O6 C6 1.207(3)
C1 C2 1.521(3)
C1 H1A 0.9900
C1 H1B 0.9900
C2 C3 1.525(2)
C2 H2A 1.0000
C3 C4 1.532(3)
C3 H3A 1.0000
C4 C5 1.518(3)
C4 H4A 1.0000
C5 H5A 0.9900
C5 H5B 0.9900
C6 C7 1.493(3)
C7 C8 1.522(3)
C7 H7A 0.9900
C7 H7B 0.9900
C8 C9 1.530(3)
C8 H8A 0.9900
C8 H8B 0.9900
C9 C10 1.519(3)
C9 H9A 0.9900
C9 H9B 0.9900
C10 C11 1.527(3)
C10 H10A 0.9900
C10 H10B 0.9900
C11 C12 1.523(3)
C11 H11A 0.9900
C11 H11B 0.9900
C12 C13 1.525(3)
C12 H12A 0.9900
C12 H12B 0.9900
C13 C14 1.524(3)
C13 H13A 0.9900
C13 H13B 0.9900
C14 C15 1.523(3)
C14 H14A 0.9900
C14 H14B 0.9900
C15 H15A 0.9800
C15 H15B 0.9800
C15 H15C 0.9800

loop_
_geom_hbond_atom_site_label_D
_geom_hbond_atom_site_label_H
_geom_hbond_atom_site_label_A
_geom_hbond_distance_DH
_geom_hbond_distance_HA
_geom_hbond_distance_DA
_geom_hbond_angle_DHA
_geom_hbond_site_symmetry_A
O1 H1O O3 0.84(4) 2.01(4) 2.760(2) 149(3) 1_545
O2 H2O O1 0.86(4) 1.85(4) 2.699(2) 169(4) 1_455
O3 H3O O4 0.94(4) 1.78(4) 2.710(2) 170(4) 1_655
O4 H4O O2 0.83(4) 2.00(4) 2.749(2) 150(4) 1_565

loop_
_geom_torsion_atom_site_label_1
_geom_torsion_atom_site_label_2
_geom_torsion_atom_site_label_3
_geom_torsion_atom_site_label_4
_geom_torsion
O1 C1 C2 O2 59.5(2)
O1 C1 C2 C3 -59.1(2)
O2 C2 C3 O3 179.63(18)
C1 C2 C3 O3 -60.1(2)
O2 C2 C3 C4 59.2(2)
C1 C2 C3 C4 179.44(19)
O3 C3 C4 O4 -57.7(2)
C2 C3 C4 O4 60.7(2)
O3 C3 C4 C5 64.1(2)
C2 C3 C4 C5 -177.55(15)
C6 O5 C5 C4 178.28(16)
O4 C4 C5 O5 -173.95(16)
C3 C4 C5 O5 62.2(2)
C5 O5 C6 O6 1.5(3)
C5 O5 C6 C7 -177.24(17)
O6 C6 C7 C8 0.3(3)
O5 C6 C7 C8 179.01(17)
C6 C7 C8 C9 -170.07(17)
C7 C8 C9 C10 -179.16(18)
C8 C9 C10 C11 -177.53(17)
C9 C10 C11 C12 -179.37(17)
C10 C11 C12 C13 -178.64(18)
C11 C12 C13 C14 -178.61(18)
C12 C13 C14 C15 -177.2(2)
